data_7212827
loop_
_publ_author_name
'Terrasson, Vincent'
'Garc\'ia, Yolanda'
'Farr\`as, Pau'
'Teixidor, Francesc'
'Vi\~nas, Clara'
'Planas, Jos\'e Giner'
'Prim, Damien'
'Light, Mark E.'
'Hursthouse, Michael B.'

_publ_section_title
;
 Crystal engineering of o-carboranyl alcohols: syntheses, crystal
 structures and thermal properties
;
_journal_issue 12
_journal_name_full CrystEngComm
_journal_page_first 4109
_journal_paper_doi 10.1039/c0ce00169d
_journal_volume 12
_journal_year 2010
_chemical_compound_source 'Jose Giner Planas'
_chemical_formula_sum 'C13 H20 B10 O2'
_chemical_formula_weight 316.39
_chemical_name_systematic
;
?
;
_space_group_IT_number 142
_symmetry_cell_setting tetragonal
_symmetry_space_group_name_Hall '-I 4bd 2c'
_symmetry_space_group_name_H-M 'I 41/a c d :2'
_atom_sites_solution_hydrogens geom
_atom_sites_solution_primary direct
_atom_sites_solution_secondary difmap
_audit_creation_method SHELXL-97
_cell_angle_alpha 90.00
_cell_angle_beta 90.00
_cell_angle_gamma 90.00
_cell_formula_units_Z 32
_cell_length_a 20.7860(2)
_cell_length_b 20.7860(2)
_cell_length_c 32.3848(7)
_cell_measurement_reflns_used 47723
_cell_measurement_temperature 120(2)
_cell_measurement_theta_max 27.48
_cell_measurement_theta_min 2.91
_cell_volume 13992.1(4)
_computing_cell_refinement 'DENZO (Otwinowski & Minor, 1997) & COLLECT (Hooft, R.W.W., 1998)'
_computing_data_collection 'COLLECT (Hooft, R.W.W., 1998)'
_computing_data_reduction 'DENZO (Otwinowski & Minor, 1997) & COLLECT (Hooft, R.W.W., 1998)'
_computing_molecular_graphics 'CAMERON (Watkin, et al., 1993)'
_computing_publication_material 'WINGX (Farrugia, 1998)'
_computing_structure_refinement 'SHELXL-97 (Sheldrick, 1997)'
_computing_structure_solution 'SHELXS-97 (Sheldrick, 1997)'
_diffrn_ambient_temperature 120(2)
_diffrn_detector_area_resol_mean 9.091
_diffrn_measured_fraction_theta_full 0.998
_diffrn_measured_fraction_theta_max 0.998
_diffrn_measurement_device_type 'Bruker-Nonius CCD camera on \k-goniostat'
_diffrn_measurement_method '\f & \w scans to fill the asymmetric unit'
_diffrn_radiation_monochromator graphite
_diffrn_radiation_source 'Bruker Nonius FR591 Rotating Anode'
_diffrn_radiation_type MoK\a
_diffrn_radiation_wavelength 0.71073
_diffrn_reflns_av_R_equivalents 0.1274
_diffrn_reflns_av_sigmaI/netI 0.0524
_diffrn_reflns_limit_h_max 26
_diffrn_reflns_limit_h_min -26
_diffrn_reflns_limit_k_max 26
_diffrn_reflns_limit_k_min -26
_diffrn_reflns_limit_l_max 42
_diffrn_reflns_limit_l_min -40
_diffrn_reflns_number 52145
_diffrn_reflns_theta_full 27.48
_diffrn_reflns_theta_max 27.48
_diffrn_reflns_theta_min 3.19
_diffrn_standards_number 0
_exptl_absorpt_coefficient_mu 0.067
_exptl_absorpt_correction_T_max 0.9867
_exptl_absorpt_correction_T_min 0.9624
_exptl_absorpt_correction_type multi-scan
_exptl_absorpt_process_details
;
SADABS V2.10 (Sheldrick, G.M., 2003)
;
_exptl_crystal_colour Colourless
_exptl_crystal_density_diffrn 1.202
_exptl_crystal_density_method 'not measured'
_exptl_crystal_description Block
_exptl_crystal_F_000 5248
_exptl_crystal_size_max 0.42
_exptl_crystal_size_mid 0.3
_exptl_crystal_size_min 0.2
_refine_diff_density_max 1.257
_refine_diff_density_min -0.392
_refine_diff_density_rms 0.095
_refine_ls_extinction_method none
_refine_ls_goodness_of_fit_ref 1.277
_refine_ls_hydrogen_treatment constr
_refine_ls_matrix_type full
_refine_ls_number_parameters 228
_refine_ls_number_reflns 4013
_refine_ls_number_restraints 0
_refine_ls_restrained_S_all 1.277
_refine_ls_R_factor_all 0.1503
_refine_ls_R_factor_gt 0.1101
_refine_ls_shift/su_max 0.000
_refine_ls_shift/su_mean 0.000
_refine_ls_structure_factor_coef Fsqd
_refine_ls_weighting_details 'calc w=1/[\s^2^(Fo^2^)+(0.2000P)^2^+0.0000P] where P=(Fo^2^+2Fc^2^)/3'
_refine_ls_weighting_scheme calc
_refine_ls_wR_factor_gt 0.3113
_refine_ls_wR_factor_ref 0.3408
_reflns_number_gt 2700
_reflns_number_total 4013
_reflns_threshold_expression >2sigma(I)
_cod_data_source_file c0ce00169d.txt
_cod_data_source_block 2007acc0884
_cod_depositor_comments
;
The following automatic conversions were performed:

'_symmetry_cell_setting' value 'Tetragonal' changed to 'tetragonal'
according to /home/saulius/struct/CIF-dictionaries/cif_core.dic
dictionary named 'cif_core.dic' version 2.4.2 from 2011-04-26.

Automatic conversion script
Id: cif_fix_values 1891 2012-01-12 08:04:46Z andrius 
;
_cod_original_sg_symbol_H-M I4(1)/acd
_cod_database_code 7212827

loop_
_symmetry_equiv_pos_as_xyz
'x, y, z'
'-x+1/2, -y, z+1/2'
'-y+1/4, x+3/4, z+1/4'
'y+1/4, -x+1/4, z+3/4'
'-x+1/2, y, -z'
'x, -y, -z+1/2'
'y+1/4, x+3/4, -z+3/4'
'-y+1/4, -x+1/4, -z+1/4'
'x+1/2, y+1/2, z+1/2'
'-x+1, -y+1/2, z+1'
'-y+3/4, x+5/4, z+3/4'
'y+3/4, -x+3/4, z+5/4'
'-x+1, y+1/2, -z+1/2'
'x+1/2, -y+1/2, -z+1'
'y+3/4, x+5/4, -z+5/4'
'-y+3/4, -x+3/4, -z+3/4'
'-x, -y, -z'
'x-1/2, y, -z-1/2'
'y-1/4, -x-3/4, -z-1/4'
'-y-1/4, x-1/4, -z-3/4'
'x-1/2, -y, z'
'-x, y, z-1/2'
'-y-1/4, -x-3/4, z-3/4'
'y-1/4, x-1/4, z-1/4'
'-x+1/2, -y+1/2, -z+1/2'
'x, y+1/2, -z'
'y+1/4, -x-1/4, -z+1/4'
'-y+1/4, x+1/4, -z-1/4'
'x, -y+1/2, z+1/2'
'-x+1/2, y+1/2, z'
'-y+1/4, -x-1/4, z-1/4'
'y+1/4, x+1/4, z+1/4'

loop_
_atom_site_label
_atom_site_type_symbol
_atom_site_fract_x
_atom_site_fract_y
_atom_site_fract_z
_atom_site_U_iso_or_equiv
_atom_site_adp_type
_atom_site_occupancy
_atom_site_symmetry_multiplicity
_atom_site_calc_flag
_atom_site_refinement_flags
O1 O 0.53592(10) 0.33594(10) 0.12935(7) 0.0325(6) Uani 1 1 d .
H1 H 0.5583 0.3023 0.1281 0.049 Uiso 1 1 calc R
O2 O 0.61814(12) 0.38959(12) 0.03886(8) 0.0443(7) Uani 1 1 d .
C1 C 0.53176(14) 0.44932(14) 0.11604(11) 0.0309(7) Uani 1 1 d .
C2 C 0.55884(15) 0.48676(15) 0.15908(11) 0.0319(8) Uani 1 1 d .
C3 C 0.61173(16) 0.45679(14) 0.18487(11) 0.0345(8) Uani 1 1 d .
C4 C 0.67575(16) 0.47541(16) 0.17896(12) 0.0402(9) Uani 1 1 d .
H4 H 0.6861 0.5062 0.1584 0.048 Uiso 1 1 calc R
C5 C 0.72391(18) 0.44927(18) 0.20289(13) 0.0468(10) Uani 1 1 d .
H5 H 0.7672 0.4622 0.1985 0.056 Uiso 1 1 calc R
C6 C 0.71009(17) 0.40468(18) 0.23306(13) 0.0452(9) Uani 1 1 d .
H6 H 0.7436 0.3868 0.2493 0.054 Uiso 1 1 calc R
C7 C 0.64728(16) 0.38628(16) 0.23946(10) 0.0346(8) Uani 1 1 d .
H7 H 0.6376 0.3554 0.2602 0.042 Uiso 1 1 calc R
C8 C 0.59740(17) 0.41278(16) 0.21558(11) 0.0375(8) Uani 1 1 d .
H8 H 0.5540 0.4005 0.2205 0.045 Uiso 1 1 calc R
C9 C 0.56590(14) 0.38544(14) 0.10606(11) 0.0314(7) Uani 1 1 d .
H909 H 0.6117 0.3890 0.1153 0.038 Uiso 1 1 calc R
C10 C 0.56554(15) 0.36925(15) 0.06125(11) 0.0353(8) Uani 1 1 d .
C11 C 0.52543(18) 0.33408(17) 0.03725(12) 0.0417(9) Uani 1 1 d .
H911 H 0.4859 0.3148 0.0452 0.050 Uiso 1 1 calc R
C12 C 0.5549(2) 0.33194(19) -0.00242(13) 0.0530(10) Uani 1 1 d .
H912 H 0.5385 0.3106 -0.0261 0.064 Uiso 1 1 calc R
C13 C 0.6093(2) 0.36485(19) -0.00042(12) 0.0488(10) Uani 1 1 d .
H13 H 0.6383 0.3707 -0.0228 0.059 Uiso 1 1 calc R
B3 B 0.48343(17) 0.45204(17) 0.15957(13) 0.0323(8) Uani 1 1 d .
H3 H 0.4707 0.4091 0.1788 0.039 Uiso 1 1 calc R
B4 B 0.45201(17) 0.46340(19) 0.10908(13) 0.0339(8) Uani 1 1 d .
H4A H 0.4184 0.4277 0.0947 0.041 Uiso 1 1 calc R
B5 B 0.51028(17) 0.50468(18) 0.07890(13) 0.0340(9) Uani 1 1 d .
H5A H 0.5145 0.4968 0.0448 0.041 Uiso 1 1 calc R
B6 B 0.57833(18) 0.51696(16) 0.11048(12) 0.0304(8) Uani 1 1 d .
H6A H 0.6280 0.5162 0.0971 0.037 Uiso 1 1 calc R
B7 B 0.49759(19) 0.52817(18) 0.18241(13) 0.0372(9) Uani 1 1 d .
H7A H 0.4938 0.5359 0.2166 0.045 Uiso 1 1 calc R
B8 B 0.42822(17) 0.51479(17) 0.15004(12) 0.0316(8) Uani 1 1 d .
H8A H 0.3780 0.5136 0.1625 0.038 Uiso 1 1 calc R
B9 B 0.44508(18) 0.54859(18) 0.10123(13) 0.0348(9) Uani 1 1 d .
H9 H 0.4062 0.5703 0.0818 0.042 Uiso 1 1 calc R
B10 B 0.52490(17) 0.58128(17) 0.10229(13) 0.0349(9) Uani 1 1 d .
H10 H 0.5388 0.6244 0.0836 0.042 Uiso 1 1 calc R
B11 B 0.55707(19) 0.56825(19) 0.15213(13) 0.0361(9) Uani 1 1 d .
H11 H 0.5927 0.6021 0.1663 0.043 Uiso 1 1 calc R
B12 B 0.47349(18) 0.58763(17) 0.14660(13) 0.0360(9) Uani 1 1 d .
H12 H 0.4532 0.6347 0.1572 0.043 Uiso 1 1 calc R

loop_
_atom_site_aniso_label
_atom_site_aniso_U_11
_atom_site_aniso_U_22
_atom_site_aniso_U_33
_atom_site_aniso_U_23
_atom_site_aniso_U_13
_atom_site_aniso_U_12
O1 0.0327(12) 0.0276(11) 0.0372(14) 0.0029(9) 0.0029(9) 0.0014(9)
O2 0.0486(15) 0.0464(14) 0.0380(15) 0.0077(11) 0.0090(12) 0.0012(12)
C1 0.0269(15) 0.0259(15) 0.040(2) 0.0006(13) 0.0007(13) -0.0028(12)
C2 0.0305(15) 0.0304(16) 0.0348(19) 0.0060(13) 0.0003(13) -0.0009(13)
C3 0.0399(17) 0.0274(15) 0.0361(19) 0.0000(13) -0.0067(14) -0.0008(13)
C4 0.0378(18) 0.0375(17) 0.045(2) 0.0048(15) -0.0068(16) -0.0069(14)
C5 0.0399(19) 0.050(2) 0.051(3) 0.0014(18) -0.0092(17) -0.0113(16)
C6 0.044(2) 0.045(2) 0.047(2) -0.0044(17) -0.0143(17) 0.0064(16)
C7 0.0396(17) 0.0385(17) 0.0257(17) 0.0015(13) -0.0023(13) 0.0049(14)
C8 0.0364(17) 0.0410(18) 0.0352(19) 0.0020(14) -0.0001(14) 0.0040(14)
C9 0.0264(15) 0.0307(16) 0.0371(19) 0.0015(13) -0.0023(13) -0.0017(12)
C10 0.0348(16) 0.0313(16) 0.040(2) 0.0062(14) 0.0023(14) 0.0051(13)
C11 0.0434(19) 0.0434(19) 0.038(2) -0.0005(16) -0.0037(16) 0.0043(15)
C12 0.071(3) 0.052(2) 0.036(2) -0.0019(17) -0.0027(19) 0.013(2)
C13 0.062(2) 0.053(2) 0.031(2) 0.0081(17) 0.0115(18) 0.012(2)
B3 0.0271(17) 0.0298(17) 0.040(2) 0.0022(15) 0.0026(15) 0.0002(14)
B4 0.0288(17) 0.0384(19) 0.035(2) -0.0017(16) -0.0006(15) -0.0002(15)
B5 0.0308(18) 0.041(2) 0.030(2) 0.0056(16) -0.0020(15) 0.0015(15)
B6 0.0348(18) 0.0248(16) 0.032(2) 0.0026(14) 0.0010(15) -0.0069(13)
B7 0.0380(19) 0.0345(18) 0.039(2) 0.0051(16) 0.0011(16) 0.0071(16)
B8 0.0304(17) 0.0292(18) 0.035(2) 0.0003(14) 0.0026(14) 0.0052(14)
B9 0.0319(18) 0.0353(19) 0.037(2) 0.0068(16) -0.0026(16) 0.0014(15)
B10 0.0319(18) 0.0266(17) 0.046(2) 0.0119(16) -0.0005(16) -0.0013(14)
B11 0.039(2) 0.0313(19) 0.038(2) -0.0011(15) -0.0046(16) -0.0008(15)
B12 0.038(2) 0.0254(17) 0.044(2) -0.0045(15) -0.0040(16) -0.0001(15)

loop_
_atom_type_symbol
_atom_type_description
_atom_type_scat_dispersion_real
_atom_type_scat_dispersion_imag
_atom_type_scat_source
C C 0.0033 0.0016 'International Tables Vol C Tables 4.2.6.8 and 6.1.1.4'
H H 0.0000 0.0000 'International Tables Vol C Tables 4.2.6.8 and 6.1.1.4'
B B 0.0013 0.0007 'International Tables Vol C Tables 4.2.6.8 and 6.1.1.4'
O O 0.0106 0.0060 'International Tables Vol C Tables 4.2.6.8 and 6.1.1.4'

loop_
_geom_angle_atom_site_label_1
_geom_angle_atom_site_label_2
_geom_angle_atom_site_label_3
_geom_angle
C10 O2 C13 105.3(3)
C9 C1 C2 114.6(3)
C9 C1 B4 124.8(3)
C2 C1 B4 110.8(3)
C9 C1 B6 115.1(2)
C2 C1 B6 61.46(19)
B4 C1 B6 113.3(2)
C9 C1 B5 123.3(3)
C2 C1 B5 110.7(2)
B4 C1 B5 62.6(2)
B6 C1 B5 61.7(2)
C9 C1 B3 117.8(3)
C2 C1 B3 60.5(2)
B4 C1 B3 62.4(2)
B6 C1 B3 112.7(2)
B5 C1 B3 113.3(2)
C3 C2 C1 120.4(3)
C3 C2 B11 119.7(3)
C1 C2 B11 109.9(2)
C3 C2 B7 120.2(3)
C1 C2 B7 110.3(2)
B11 C2 B7 62.9(2)
C3 C2 B3 118.8(3)
C1 C2 B3 60.9(2)
B11 C2 B3 113.3(2)
B7 C2 B3 62.0(2)
C3 C2 B6 118.5(3)
C1 C2 B6 59.94(19)
B11 C2 B6 61.9(2)
B7 C2 B6 113.0(2)
B3 C2 B6 111.7(3)
C8 C3 C4 119.1(3)
C8 C3 C2 120.8(3)
C4 C3 C2 120.1(3)
C5 C4 C3 120.3(3)
C6 C5 C4 120.9(3)
C7 C6 C5 119.4(3)
C6 C7 C8 120.5(3)
C3 C8 C7 119.7(3)
O1 C9 C10 110.6(2)
O1 C9 C1 108.1(3)
C10 C9 C1 113.4(3)
C11 C10 O2 110.6(3)
C11 C10 C9 133.2(3)
O2 C10 C9 116.1(3)
C10 C11 C12 105.6(3)
C13 C12 C11 107.9(4)
C12 C13 O2 110.5(4)
C2 B3 C1 58.62(19)
C2 B3 B8 106.3(2)
C1 B3 B8 105.0(3)
C2 B3 B7 58.6(2)
C1 B3 B7 105.8(3)
B8 B3 B7 61.4(2)
C2 B3 B4 105.7(3)
C1 B3 B4 57.9(2)
B8 B3 B4 60.1(2)
B7 B3 B4 109.1(3)
C1 B4 B8 106.1(3)
C1 B4 B3 59.7(2)
B8 B4 B3 59.6(2)
C1 B4 B5 59.4(2)
B8 B4 B5 108.1(3)
B3 B4 B5 108.6(3)
C1 B4 B9 105.5(3)
B8 B4 B9 59.3(2)
B3 B4 B9 106.9(3)
B5 B4 B9 60.0(2)
C1 B5 B6 58.95(19)
C1 B5 B4 58.0(2)
B6 B5 B4 107.3(3)
C1 B5 B9 104.8(3)
B6 B5 B9 107.4(3)
B4 B5 B9 60.5(2)
C1 B5 B10 104.7(3)
B6 B5 B10 59.3(2)
B4 B5 B10 108.2(3)
B9 B5 B10 60.2(2)
C1 B6 C2 58.60(19)
C1 B6 B10 106.4(2)
C2 B6 B10 105.3(3)
C1 B6 B5 59.3(2)
C2 B6 B5 106.6(3)
B10 B6 B5 61.1(2)
C1 B6 B11 105.8(3)
C2 B6 B11 58.1(2)
B10 B6 B11 60.0(2)
B5 B6 B11 109.1(3)
C2 B7 B12 105.8(3)
C2 B7 B3 59.4(2)
B12 B7 B3 107.7(3)
C2 B7 B11 58.5(2)
B12 B7 B11 60.6(2)
B3 B7 B11 107.6(3)
C2 B7 B8 105.1(3)
B12 B7 B8 60.0(2)
B3 B7 B8 59.1(2)
B11 B7 B8 107.8(3)
B3 B8 B9 108.8(3)
B3 B8 B4 60.3(2)
B9 B8 B4 61.0(2)
B3 B8 B12 107.1(2)
B9 B8 B12 60.1(2)
B4 B8 B12 108.5(3)
B3 B8 B7 59.5(2)
B9 B8 B7 107.5(3)
B4 B8 B7 107.7(3)
B12 B8 B7 59.0(2)
B8 B9 B12 60.5(2)
B8 B9 B5 108.1(3)
B12 B9 B5 108.4(3)
B8 B9 B10 108.5(3)
B12 B9 B10 60.3(2)
B5 B9 B10 60.0(2)
B8 B9 B4 59.8(2)
B12 B9 B4 107.8(3)
B5 B9 B4 59.5(2)
B10 B9 B4 107.3(3)
B6 B10 B11 60.5(2)
B6 B10 B5 59.6(2)
B11 B10 B5 108.3(3)
B6 B10 B9 107.4(2)
B11 B10 B9 108.0(3)
B5 B10 B9 59.8(2)
B6 B10 B12 108.2(3)
B11 B10 B12 60.4(2)
B5 B10 B12 107.6(2)
B9 B10 B12 59.5(2)
C2 B11 B10 106.3(3)
C2 B11 B6 60.0(2)
B10 B11 B6 59.5(2)
C2 B11 B7 58.7(2)
B10 B11 B7 108.1(3)
B6 B11 B7 108.0(3)
C2 B11 B12 104.9(3)
B10 B11 B12 60.5(2)
B6 B11 B12 107.5(3)
B7 B11 B12 59.2(2)
B7 B12 B9 108.5(3)
B7 B12 B8 61.0(2)
B9 B12 B8 59.3(2)
B7 B12 B11 60.2(2)
B9 B12 B11 107.6(3)
B8 B12 B11 108.3(3)
B7 B12 B10 107.7(3)
B9 B12 B10 60.2(2)
B8 B12 B10 107.5(2)
B11 B12 B10 59.1(2)

loop_
_geom_bond_atom_site_label_1
_geom_bond_atom_site_label_2
_geom_bond_distance
O1 C9 1.420(4)
O2 C10 1.378(4)
O2 C13 1.384(5)
C1 C9 1.540(4)
C1 C2 1.693(5)
C1 B4 1.698(5)
C1 B6 1.716(4)
C1 B5 1.723(5)
C1 B3 1.732(5)
C2 C3 1.515(4)
C2 B11 1.709(5)
C2 B7 1.713(5)
C2 B3 1.726(5)
C2 B6 1.742(5)
C3 C8 1.384(5)
C3 C4 1.399(5)
C4 C5 1.378(5)
C5 C6 1.377(6)
C6 C7 1.376(5)
C7 C8 1.406(5)
C9 C10 1.490(5)
C10 C11 1.354(5)
C11 C12 1.424(6)
C12 C13 1.323(6)
B3 B8 1.765(5)
B3 B7 1.771(5)
B3 B4 1.777(6)
B4 B8 1.773(5)
B4 B5 1.777(5)
B4 B9 1.795(5)
B5 B6 1.764(5)
B5 B9 1.787(5)
B5 B10 1.789(5)
B6 B10 1.758(5)
B6 B11 1.775(5)
B7 B12 1.767(5)
B7 B11 1.784(6)
B7 B8 1.804(6)
B8 B9 1.765(5)
B8 B12 1.786(5)
B9 B12 1.779(6)
B9 B10 1.793(5)
B10 B11 1.768(6)
B10 B12 1.794(6)
B11 B12 1.792(5)
